data_7707611
loop_
_publ_author_name
'Garg, Palak'
'Dange, Deepak'
'Jones, Cameron'

_publ_section_title
;
 Bulky arene-bridged bis(amide) and bis(amidinate) complexes of
 germanium(II) and tin(II).
;
_journal_issue 26
_journal_name_full 'Dalton transactions (Cambridge, England : 2003)'
_journal_page_first 9118
_journal_page_last 9122
_journal_paper_doi 10.1039/d1dt01642c
_journal_volume 50
_journal_year 2021
_chemical_formula_sum 'C62 H76 N4 O'
_chemical_formula_weight 893.26
_space_group_crystal_system monoclinic
_space_group_IT_number 14
_space_group_name_Hall '-P 2ybc'
_space_group_name_H-M_alt 'P 1 21/c 1'
_atom_sites_solution_hydrogens mixed
_audit_creation_method SHELXL-2016/6
_audit_update_record
;
2021-06-08 deposited with the CCDC.	2021-06-08 downloaded from the CCDC.
;
_cell_angle_alpha 90
_cell_angle_beta 91.2690(10)
_cell_angle_gamma 90
_cell_formula_units_Z 4
_cell_length_a 16.0278(2)
_cell_length_b 18.3288(2)
_cell_length_c 18.2050(2)
_cell_measurement_reflns_used 18927
_cell_measurement_temperature 123(2)
_cell_measurement_theta_max 77.5640
_cell_measurement_theta_min 4.4210
_cell_volume 5346.78(11)
_computing_cell_refinement 'CrysAlisPro 1.171.39.46 (Rigaku OD, 2018)'
_computing_data_collection 'CrysAlisPro 1.171.39.46 (Rigaku OD, 2018)'
_computing_data_reduction 'CrysAlisPro 1.171.39.46 (Rigaku OD, 2018)'
_computing_molecular_graphics xseed
_computing_publication_material Ciftab
_computing_structure_refinement 'SHELXL-2016/6 (Sheldrick, 2016)'
_computing_structure_solution 'SHELXT 2014/5 (Sheldrick, 2014)'
_diffrn_ambient_temperature 123(2)
_diffrn_measured_fraction_theta_full 0.996
_diffrn_measured_fraction_theta_max 0.996
_diffrn_measurement_device_type 'XtaLAB Synergy, Dualflex, HyPix'
_diffrn_radiation_type CuK\a
_diffrn_radiation_wavelength 1.54184
_diffrn_reflns_av_R_equivalents 0.0629
_diffrn_reflns_av_unetI/netI 0.0497
_diffrn_reflns_Laue_measured_fraction_full 0.996
_diffrn_reflns_Laue_measured_fraction_max 0.996
_diffrn_reflns_limit_h_max 19
_diffrn_reflns_limit_h_min -19
_diffrn_reflns_limit_k_max 22
_diffrn_reflns_limit_k_min -15
_diffrn_reflns_limit_l_max 19
_diffrn_reflns_limit_l_min -21
_diffrn_reflns_number 40806
_diffrn_reflns_point_group_measured_fraction_full 0.996
_diffrn_reflns_point_group_measured_fraction_max 0.996
_diffrn_reflns_theta_full 67.684
_diffrn_reflns_theta_max 67.996
_diffrn_reflns_theta_min 6.456
_diffrn_source 'micro-focus sealed X-ray tube'
_exptl_absorpt_coefficient_mu 0.495
_exptl_absorpt_correction_T_max 1.00000
_exptl_absorpt_correction_T_min 0.42718
_exptl_absorpt_correction_type multi-scan
_exptl_absorpt_process_details
;
CrysAlisPro 1.171.40.49a (Rigaku Oxford Diffraction, 2019)
Empirical absorption correction using spherical harmonics,
 implemented in SCALE3 ABSPACK scaling algorithm.
;
_exptl_crystal_colour colorless
_exptl_crystal_density_diffrn 1.110
_exptl_crystal_description block
_exptl_crystal_F_000 1936
_exptl_crystal_size_max 0.250
_exptl_crystal_size_mid 0.180
_exptl_crystal_size_min 0.110
_refine_diff_density_max 0.409
_refine_diff_density_min -0.350
_refine_diff_density_rms 0.062
_refine_ls_extinction_method none
_refine_ls_goodness_of_fit_ref 1.060
_refine_ls_hydrogen_treatment mixed
_refine_ls_matrix_type full
_refine_ls_number_parameters 628
_refine_ls_number_reflns 9685
_refine_ls_number_restraints 0
_refine_ls_restrained_S_all 1.060
_refine_ls_R_factor_all 0.0701
_refine_ls_R_factor_gt 0.0631
_refine_ls_shift/su_max 0.000
_refine_ls_shift/su_mean 0.000
_refine_ls_structure_factor_coef Fsqd
_refine_ls_weighting_details 'w=1/[\s^2^(Fo^2^)+(0.0752P)^2^+5.7451P] where P=(Fo^2^+2Fc^2^)/3'
_refine_ls_weighting_scheme calc
_refine_ls_wR_factor_gt 0.1694
_refine_ls_wR_factor_ref 0.1737
_reflns_Friedel_coverage 0.000
_reflns_number_gt 8363
_reflns_number_total 9685
_reflns_threshold_expression 'I > 2\s(I)'
_cod_data_source_file d1dt01642c2.cif
_cod_data_source_block Cj1496
_cod_depositor_comments 'Adding full bibliography for 7707610--7707619.cif.'
_cod_original_sg_symbol_H-M 'P 21/c'
_cod_database_code 7707611
_shelx_shelxl_version_number 2016/6
_shelx_space_group_comment
;
The symmetry employed for this shelxl refinement is uniquely defined
by the following loop, which should always be used as a source of
symmetry information in preference to the above space-group names.
They are only intended as comments.
;
_shelx_estimated_absorpt_t_min 0.886
_shelx_estimated_absorpt_t_max 0.948

loop_
_space_group_symop_operation_xyz
'x, y, z'
'-x, y+1/2, -z+1/2'
'-x, -y, -z'
'x, -y-1/2, z-1/2'

loop_
_atom_site_label
_atom_site_type_symbol
_atom_site_fract_x
_atom_site_fract_y
_atom_site_fract_z
_atom_site_U_iso_or_equiv
_atom_site_adp_type
_atom_site_occupancy
_atom_site_site_symmetry_order
_atom_site_calc_flag
_atom_site_refinement_flags_posn
_atom_site_refinement_flags_adp
_atom_site_refinement_flags_occupancy
_atom_site_disorder_assembly
_atom_site_disorder_group
O1 O 0.25550(8) 0.48805(8) 0.44490(7) 0.0189(3) Uani 1 1 d . . . . .
N1 N 0.22268(11) 0.69536(10) 0.35157(10) 0.0208(4) Uani 1 1 d . . . . .
C1 C 0.26310(15) 0.87681(13) 0.43208(13) 0.0297(5) Uani 1 1 d . . . . .
H1 H 0.235197 0.922218 0.437013 0.036 Uiso 1 1 calc R U . . .
N2 N 0.17410(11) 0.57795(10) 0.33701(10) 0.0206(4) Uani 1 1 d . . . . .
C2 C 0.34416(15) 0.86990(13) 0.45842(14) 0.0323(5) Uani 1 1 d . . . . .
H2 H 0.371766 0.910245 0.480920 0.039 Uiso 1 1 calc R U . . .
N3 N 0.28474(11) 0.27013(10) 0.37557(10) 0.0211(4) Uani 1 1 d . . . . .
C3 C 0.38489(14) 0.80371(13) 0.45177(13) 0.0287(5) Uani 1 1 d . . . . .
H3 H 0.440543 0.799130 0.470248 0.034 Uiso 1 1 calc R U . . .
N4 N 0.32473(11) 0.38620(10) 0.34674(10) 0.0207(4) Uani 1 1 d . . . . .
C4 C 0.34622(13) 0.74343(12) 0.41856(12) 0.0228(4) Uani 1 1 d . . . . .
H4 H 0.1578(17) 0.5398(16) 0.3595(15) 0.028(7) Uiso 1 1 d . . . . .
C5 C 0.26388(13) 0.75163(11) 0.39183(11) 0.0207(4) Uani 1 1 d . . . . .
H5 H 0.3405(16) 0.4265(16) 0.3658(15) 0.027(7) Uiso 1 1 d . . . . .
C6 C 0.22141(14) 0.81880(12) 0.39850(12) 0.0242(5) Uani 1 1 d . . . . .
C7 C 0.13187(15) 0.82533(13) 0.36983(13) 0.0297(5) Uani 1 1 d . . . . .
H7 H 0.104452 0.777309 0.379151 0.036 Uiso 1 1 calc R U . . .
C8 C 0.08100(18) 0.88306(19) 0.40976(17) 0.0489(7) Uani 1 1 d . . . . .
H8A H 0.102387 0.931688 0.398077 0.073 Uiso 1 1 calc R U . . .
H8B H 0.085709 0.874900 0.462891 0.073 Uiso 1 1 calc R U . . .
H8C H 0.022305 0.879581 0.393899 0.073 Uiso 1 1 calc R U . . .
C9 C 0.1285(2) 0.8371(2) 0.28751(16) 0.0549(9) Uani 1 1 d . . . . .
H9A H 0.070411 0.834650 0.269727 0.082 Uiso 1 1 calc R U . . .
H9B H 0.161207 0.799169 0.263463 0.082 Uiso 1 1 calc R U . . .
H9C H 0.151702 0.885152 0.276065 0.082 Uiso 1 1 calc R U . . .
C10 C 0.39578(13) 0.67308(12) 0.41025(12) 0.0248(5) Uani 1 1 d . . . . .
H10 H 0.356365 0.634624 0.391754 0.030 Uiso 1 1 calc R U . . .
C11 C 0.46293(15) 0.68285(14) 0.35303(15) 0.0330(5) Uani 1 1 d . . . . .
H11A H 0.436889 0.697937 0.306242 0.049 Uiso 1 1 calc R U . . .
H11B H 0.492435 0.636575 0.346318 0.049 Uiso 1 1 calc R U . . .
H11C H 0.502634 0.720310 0.369744 0.049 Uiso 1 1 calc R U . . .
C12 C 0.43343(17) 0.64651(15) 0.48363(15) 0.0397(6) Uani 1 1 d . . . . .
H12A H 0.458605 0.598312 0.476947 0.060 Uiso 1 1 calc R U . . .
H12B H 0.389431 0.643248 0.520022 0.060 Uiso 1 1 calc R U . . .
H12C H 0.476306 0.680999 0.500838 0.060 Uiso 1 1 calc R U . . .
C13 C 0.20350(12) 0.63403(11) 0.38039(11) 0.0188(4) Uani 1 1 d . . . . .
C14 C 0.13877(13) 0.58487(11) 0.26438(11) 0.0198(4) Uani 1 1 d . . . . .
C15 C 0.18849(13) 0.59962(11) 0.20410(12) 0.0219(4) Uani 1 1 d . . . . .
C16 C 0.14959(15) 0.59989(13) 0.13417(12) 0.0290(5) Uani 1 1 d . . . . .
H16 H 0.181640 0.610544 0.092221 0.035 Uiso 1 1 calc R U . . .
C17 C 0.06571(15) 0.58496(14) 0.12546(13) 0.0320(5) Uani 1 1 d . . . . .
H17 H 0.040887 0.584244 0.077590 0.038 Uiso 1 1 calc R U . . .
C18 C 0.01726(14) 0.57096(13) 0.18601(13) 0.0288(5) Uani 1 1 d . . . . .
H18 H -0.040586 0.561073 0.179248 0.035 Uiso 1 1 calc R U . . .
C19 C 0.05250(13) 0.57124(12) 0.25675(12) 0.0225(4) Uani 1 1 d . . . . .
C20 C 0.00022(14) 0.55551(12) 0.32367(13) 0.0260(5) Uani 1 1 d . . . . .
H20 H 0.022068 0.586845 0.364743 0.031 Uiso 1 1 calc R U . . .
C21 C 0.00845(15) 0.47551(13) 0.34863(14) 0.0320(5) Uani 1 1 d . . . . .
H21A H -0.015315 0.443416 0.310531 0.048 Uiso 1 1 calc R U . . .
H21B H -0.021623 0.468602 0.394394 0.048 Uiso 1 1 calc R U . . .
H21C H 0.067531 0.463596 0.356837 0.048 Uiso 1 1 calc R U . . .
C22 C -0.09171(15) 0.57345(15) 0.31230(16) 0.0368(6) Uani 1 1 d . . . . .
H22A H -0.097501 0.623436 0.293775 0.055 Uiso 1 1 calc R U . . .
H22B H -0.120226 0.569094 0.359166 0.055 Uiso 1 1 calc R U . . .
H22C H -0.116705 0.539387 0.276631 0.055 Uiso 1 1 calc R U . . .
C23 C 0.28240(14) 0.61027(12) 0.21012(12) 0.0252(5) Uani 1 1 d . . . . .
H23 H 0.299042 0.608543 0.263356 0.030 Uiso 1 1 calc R U . . .
C24 C 0.30873(16) 0.68440(14) 0.17978(15) 0.0339(5) Uani 1 1 d . . . . .
H24A H 0.290180 0.688503 0.128287 0.051 Uiso 1 1 calc R U . . .
H24B H 0.369629 0.688811 0.183101 0.051 Uiso 1 1 calc R U . . .
H24C H 0.283238 0.723383 0.208507 0.051 Uiso 1 1 calc R U . . .
C25 C 0.32836(15) 0.54865(14) 0.17081(14) 0.0331(5) Uani 1 1 d . . . . .
H25A H 0.309392 0.501435 0.189384 0.050 Uiso 1 1 calc R U . . .
H25B H 0.388561 0.553557 0.180066 0.050 Uiso 1 1 calc R U . . .
H25C H 0.316472 0.551612 0.117852 0.050 Uiso 1 1 calc R U . . .
C26 C 0.20919(12) 0.61550(11) 0.46060(11) 0.0193(4) Uani 1 1 d . . . . .
C27 C 0.18732(13) 0.66664(12) 0.51362(12) 0.0224(4) Uani 1 1 d . . . . .
H27 H 0.168153 0.713351 0.498173 0.027 Uiso 1 1 calc R U . . .
C28 C 0.19278(13) 0.65117(12) 0.58886(12) 0.0245(5) Uani 1 1 d . . . . .
H28 H 0.176662 0.687240 0.623231 0.029 Uiso 1 1 calc R U . . .
C29 C 0.22115(13) 0.58445(12) 0.61397(11) 0.0223(4) Uani 1 1 d . . . . .
H29 H 0.225865 0.574686 0.665140 0.027 Uiso 1 1 calc R U . . .
C30 C 0.24274(12) 0.53167(12) 0.56272(11) 0.0197(4) Uani 1 1 d . . . . .
C31 C 0.23419(12) 0.54776(11) 0.48768(11) 0.0181(4) Uani 1 1 d . . . . .
C32 C 0.27809(12) 0.43311(11) 0.49430(11) 0.0187(4) Uani 1 1 d . . . . .
C33 C 0.27306(12) 0.45740(12) 0.56670(11) 0.0194(4) Uani 1 1 d . . . . .
C34 C 0.29512(12) 0.41004(12) 0.62407(11) 0.0213(4) Uani 1 1 d . . . . .
H34 H 0.292366 0.425293 0.673827 0.026 Uiso 1 1 calc R U . . .
C35 C 0.32101(13) 0.34049(12) 0.60649(12) 0.0219(4) Uani 1 1 d . . . . .
H35 H 0.337471 0.307904 0.644720 0.026 Uiso 1 1 calc R U . . .
C36 C 0.32345(12) 0.31715(12) 0.53362(12) 0.0218(4) Uani 1 1 d . . . . .
H36 H 0.341072 0.268732 0.523673 0.026 Uiso 1 1 calc R U . . .
C37 C 0.30088(12) 0.36248(11) 0.47476(11) 0.0189(4) Uani 1 1 d . . . . .
C38 C 0.30190(12) 0.33490(11) 0.39734(11) 0.0194(4) Uani 1 1 d . . . . .
C39 C 0.25114(13) 0.21307(11) 0.41798(11) 0.0212(4) Uani 1 1 d . . . . .
C40 C 0.16993(13) 0.21584(12) 0.44522(12) 0.0235(5) Uani 1 1 d . . . . .
C41 C 0.13869(14) 0.15302(13) 0.47882(12) 0.0274(5) Uani 1 1 d . . . . .
H41 H 0.084002 0.153992 0.497875 0.033 Uiso 1 1 calc R U . . .
C42 C 0.18514(16) 0.08970(13) 0.48503(13) 0.0310(5) Uani 1 1 d . . . . .
H42 H 0.162127 0.047637 0.507379 0.037 Uiso 1 1 calc R U . . .
C43 C 0.26536(15) 0.08793(12) 0.45849(13) 0.0290(5) Uani 1 1 d . . . . .
H43 H 0.297605 0.044686 0.463862 0.035 Uiso 1 1 calc R U . . .
C44 C 0.29965(14) 0.14838(12) 0.42406(12) 0.0251(5) Uani 1 1 d . . . . .
C45 C 0.38722(15) 0.14667(14) 0.39273(14) 0.0319(5) Uani 1 1 d . . . . .
H45 H 0.414804 0.194143 0.405222 0.038 Uiso 1 1 calc R U . . .
C46 C 0.44340(17) 0.08520(16) 0.42334(15) 0.0412(6) Uani 1 1 d . . . . .
H46A H 0.442741 0.085887 0.477152 0.062 Uiso 1 1 calc R U . . .
H46B H 0.500620 0.092532 0.406954 0.062 Uiso 1 1 calc R U . . .
H46C H 0.422601 0.038023 0.405407 0.062 Uiso 1 1 calc R U . . .
C47 C 0.3824(2) 0.14061(18) 0.30920(15) 0.0472(7) Uani 1 1 d . . . . .
H47A H 0.356963 0.093842 0.295272 0.071 Uiso 1 1 calc R U . . .
H47B H 0.438720 0.143458 0.289544 0.071 Uiso 1 1 calc R U . . .
H47C H 0.348362 0.180626 0.289102 0.071 Uiso 1 1 calc R U . . .
C48 C 0.11387(14) 0.28277(13) 0.43916(13) 0.0265(5) Uani 1 1 d . . . . .
H48 H 0.144697 0.320990 0.411463 0.032 Uiso 1 1 calc R U . . .
C49 C 0.09382(15) 0.31444(15) 0.51497(14) 0.0344(5) Uani 1 1 d . . . . .
H49A H 0.061315 0.278885 0.542579 0.052 Uiso 1 1 calc R U . . .
H49B H 0.061412 0.359437 0.508664 0.052 Uiso 1 1 calc R U . . .
H49C H 0.145946 0.325191 0.541974 0.052 Uiso 1 1 calc R U . . .
C50 C 0.03276(15) 0.26622(15) 0.39607(15) 0.0351(6) Uani 1 1 d . . . . .
H50A H -0.001735 0.232965 0.424643 0.053 Uiso 1 1 calc R U . . .
H50B H 0.046009 0.243370 0.349077 0.053 Uiso 1 1 calc R U . . .
H50C H 0.002169 0.311738 0.386960 0.053 Uiso 1 1 calc R U . . .
C51 C 0.34583(13) 0.37091(11) 0.27222(11) 0.0191(4) Uani 1 1 d . . . . .
C52 C 0.28410(13) 0.35241(11) 0.22011(12) 0.0202(4) Uani 1 1 d . . . . .
C53 C 0.30818(14) 0.34427(12) 0.14707(12) 0.0229(4) Uani 1 1 d . . . . .
H53 H 0.267537 0.331648 0.110470 0.027 Uiso 1 1 calc R U . . .
C54 C 0.38993(14) 0.35430(12) 0.12753(12) 0.0248(5) Uani 1 1 d . . . . .
H54 H 0.404841 0.349107 0.077583 0.030 Uiso 1 1 calc R U . . .
C55 C 0.45051(13) 0.37184(12) 0.17982(12) 0.0245(5) Uani 1 1 d . . . . .
H55 H 0.506595 0.378781 0.165513 0.029 Uiso 1 1 calc R U . . .
C56 C 0.42988(13) 0.37941(11) 0.25325(12) 0.0217(4) Uani 1 1 d . . . . .
C57 C 0.49632(14) 0.39777(13) 0.31120(13) 0.0280(5) Uani 1 1 d . . . . .
H57 H 0.479174 0.374700 0.358299 0.034 Uiso 1 1 calc R U . . .
C58 C 0.50173(19) 0.48024(16) 0.32425(18) 0.0467(7) Uani 1 1 d . . . . .
H58A H 0.521056 0.504296 0.279661 0.070 Uiso 1 1 calc R U . . .
H58B H 0.541106 0.490141 0.364981 0.070 Uiso 1 1 calc R U . . .
H58C H 0.446492 0.499017 0.336447 0.070 Uiso 1 1 calc R U . . .
C59 C 0.58236(18) 0.3675(2) 0.29289(18) 0.0552(8) Uani 1 1 d . . . . .
H59A H 0.578165 0.314901 0.284093 0.083 Uiso 1 1 calc R U . . .
H59B H 0.621308 0.376657 0.334124 0.083 Uiso 1 1 calc R U . . .
H59C H 0.602718 0.391680 0.248726 0.083 Uiso 1 1 calc R U . . .
C60 C 0.19254(13) 0.34371(12) 0.23789(12) 0.0242(5) Uani 1 1 d . . . . .
H60 H 0.185858 0.354532 0.291271 0.029 Uiso 1 1 calc R U . . .
C61 C 0.16339(15) 0.26535(14) 0.22371(14) 0.0327(5) Uani 1 1 d . . . . .
H61A H 0.172490 0.252626 0.172223 0.049 Uiso 1 1 calc R U . . .
H61B H 0.103845 0.261309 0.234134 0.049 Uiso 1 1 calc R U . . .
H61C H 0.195176 0.231953 0.255705 0.049 Uiso 1 1 calc R U . . .
C62 C 0.13826(14) 0.39720(14) 0.19383(13) 0.0305(5) Uani 1 1 d . . . . .
H62A H 0.158406 0.447034 0.202364 0.046 Uiso 1 1 calc R U . . .
H62B H 0.080307 0.393288 0.209447 0.046 Uiso 1 1 calc R U . . .
H62C H 0.141217 0.385625 0.141398 0.046 Uiso 1 1 calc R U . . .

loop_
_atom_site_aniso_label
_atom_site_aniso_U_11
_atom_site_aniso_U_22
_atom_site_aniso_U_33
_atom_site_aniso_U_23
_atom_site_aniso_U_13
_atom_site_aniso_U_12
O1 0.0227(7) 0.0176(7) 0.0165(7) 0.0002(6) 0.0020(5) 0.0005(5)
N1 0.0234(9) 0.0183(9) 0.0207(9) -0.0004(7) 0.0006(7) -0.0004(7)
C1 0.0372(13) 0.0182(11) 0.0340(12) -0.0024(9) 0.0076(10) 0.0007(9)
N2 0.0265(9) 0.0176(9) 0.0179(9) 0.0016(7) 0.0015(7) -0.0034(7)
C2 0.0369(13) 0.0229(12) 0.0374(13) -0.0087(10) 0.0050(10) -0.0096(10)
N3 0.0248(9) 0.0163(9) 0.0225(9) 0.0004(7) 0.0042(7) -0.0008(7)
C3 0.0246(11) 0.0307(13) 0.0309(12) -0.0028(10) 0.0029(9) -0.0056(9)
N4 0.0277(9) 0.0160(9) 0.0186(9) -0.0021(7) 0.0039(7) -0.0036(7)
C4 0.0255(11) 0.0216(11) 0.0215(10) 0.0010(9) 0.0046(8) -0.0033(8)
C5 0.0247(10) 0.0182(10) 0.0193(10) 0.0007(8) 0.0035(8) -0.0027(8)
C6 0.0302(11) 0.0203(11) 0.0222(10) 0.0021(9) 0.0048(8) -0.0003(9)
C7 0.0335(12) 0.0274(12) 0.0281(12) -0.0002(10) -0.0009(9) 0.0065(10)
C8 0.0374(15) 0.064(2) 0.0453(16) -0.0152(15) 0.0014(12) 0.0141(13)
C9 0.0528(18) 0.082(2) 0.0302(14) 0.0089(15) 0.0038(12) 0.0254(16)
C10 0.0231(11) 0.0219(11) 0.0292(12) 0.0020(9) 0.0006(9) -0.0015(8)
C11 0.0285(12) 0.0281(12) 0.0425(14) 0.0013(11) 0.0067(10) 0.0022(10)
C12 0.0403(14) 0.0378(15) 0.0408(15) 0.0105(12) -0.0062(11) 0.0031(11)
C13 0.0176(9) 0.0188(10) 0.0202(10) 0.0012(8) 0.0017(7) 0.0028(8)
C14 0.0256(10) 0.0148(10) 0.0191(10) -0.0021(8) 0.0001(8) 0.0007(8)
C15 0.0276(11) 0.0176(10) 0.0206(10) 0.0018(8) 0.0022(8) 0.0020(8)
C16 0.0353(12) 0.0323(13) 0.0195(11) 0.0032(9) 0.0025(9) 0.0018(10)
C17 0.0361(13) 0.0373(14) 0.0224(11) 0.0015(10) -0.0059(9) 0.0036(10)
C18 0.0243(11) 0.0316(13) 0.0302(12) -0.0004(10) -0.0039(9) 0.0015(9)
C19 0.0263(11) 0.0168(10) 0.0246(11) -0.0014(8) 0.0020(8) 0.0022(8)
C20 0.0258(11) 0.0237(11) 0.0288(12) -0.0056(9) 0.0061(9) -0.0022(9)
C21 0.0330(12) 0.0281(13) 0.0351(13) -0.0007(10) 0.0067(10) -0.0059(10)
C22 0.0277(12) 0.0359(14) 0.0472(15) -0.0017(12) 0.0100(11) 0.0028(10)
C23 0.0263(11) 0.0262(12) 0.0234(11) 0.0028(9) 0.0033(8) 0.0000(9)
C24 0.0338(13) 0.0285(13) 0.0395(14) 0.0029(11) 0.0066(10) -0.0028(10)
C25 0.0314(12) 0.0305(13) 0.0378(13) 0.0050(11) 0.0102(10) 0.0032(10)
C26 0.0181(9) 0.0204(10) 0.0196(10) -0.0005(8) 0.0027(7) -0.0036(8)
C27 0.0241(10) 0.0193(11) 0.0239(11) 0.0006(9) 0.0037(8) -0.0015(8)
C28 0.0263(11) 0.0243(11) 0.0233(11) -0.0051(9) 0.0060(8) -0.0025(9)
C29 0.0241(10) 0.0255(11) 0.0173(10) -0.0020(8) 0.0039(8) -0.0044(8)
C30 0.0188(10) 0.0222(11) 0.0182(10) 0.0000(8) 0.0023(7) -0.0046(8)
C31 0.0172(9) 0.0181(10) 0.0192(10) -0.0016(8) 0.0034(7) -0.0026(7)
C32 0.0174(9) 0.0198(10) 0.0188(10) 0.0023(8) 0.0009(7) -0.0030(8)
C33 0.0169(9) 0.0219(11) 0.0194(10) -0.0012(8) 0.0018(7) -0.0048(8)
C34 0.0202(10) 0.0262(11) 0.0175(10) 0.0017(8) 0.0006(8) -0.0036(8)
C35 0.0195(10) 0.0246(11) 0.0217(10) 0.0072(9) -0.0001(8) -0.0020(8)
C36 0.0191(10) 0.0207(11) 0.0255(11) 0.0020(9) 0.0018(8) -0.0003(8)
C37 0.0170(9) 0.0194(10) 0.0203(10) 0.0005(8) 0.0028(7) -0.0035(8)
C38 0.0179(9) 0.0187(10) 0.0215(10) 0.0007(8) 0.0029(8) 0.0024(8)
C39 0.0293(11) 0.0157(10) 0.0186(10) -0.0013(8) 0.0020(8) -0.0026(8)
C40 0.0257(11) 0.0223(11) 0.0225(10) -0.0008(9) 0.0003(8) -0.0030(8)
C41 0.0273(11) 0.0295(12) 0.0255(11) 0.0026(9) 0.0032(9) -0.0065(9)
C42 0.0410(13) 0.0228(12) 0.0292(12) 0.0027(10) 0.0025(10) -0.0097(10)
C43 0.0412(13) 0.0168(11) 0.0291(12) -0.0003(9) 0.0012(10) 0.0002(9)
C44 0.0324(12) 0.0205(11) 0.0226(11) -0.0030(9) 0.0030(9) -0.0005(9)
C45 0.0357(13) 0.0272(12) 0.0331(13) -0.0010(10) 0.0074(10) 0.0059(10)
C46 0.0409(14) 0.0457(16) 0.0372(14) -0.0019(12) 0.0054(11) 0.0145(12)
C47 0.0559(17) 0.0550(18) 0.0311(14) -0.0003(13) 0.0111(12) 0.0183(14)
C48 0.0240(11) 0.0259(12) 0.0297(12) 0.0012(9) 0.0057(9) -0.0004(9)
C49 0.0301(12) 0.0364(14) 0.0369(13) -0.0038(11) 0.0074(10) 0.0030(10)
C50 0.0282(12) 0.0382(14) 0.0387(14) 0.0011(11) -0.0002(10) 0.0028(10)
C51 0.0265(10) 0.0118(9) 0.0191(10) 0.0009(8) 0.0032(8) 0.0003(8)
C52 0.0244(10) 0.0136(10) 0.0227(10) -0.0023(8) 0.0040(8) 0.0016(8)
C53 0.0282(11) 0.0195(11) 0.0211(10) -0.0024(8) 0.0008(8) 0.0021(8)
C54 0.0338(12) 0.0214(11) 0.0196(10) -0.0021(8) 0.0070(9) 0.0030(9)
C55 0.0227(10) 0.0224(11) 0.0287(11) 0.0006(9) 0.0076(9) 0.0012(8)
C56 0.0248(11) 0.0158(10) 0.0246(11) 0.0014(8) 0.0027(8) 0.0016(8)
C57 0.0234(11) 0.0310(13) 0.0296(12) -0.0006(10) 0.0004(9) -0.0028(9)
C58 0.0464(16) 0.0414(16) 0.0518(17) -0.0057(13) -0.0060(13) -0.0150(12)
C59 0.0302(14) 0.084(2) 0.0511(18) -0.0109(17) -0.0087(12) 0.0114(14)
C60 0.0239(11) 0.0266(12) 0.0223(10) -0.0032(9) 0.0029(8) -0.0010(9)
C61 0.0282(12) 0.0318(13) 0.0383(13) -0.0056(11) 0.0025(10) -0.0068(10)
C62 0.0252(11) 0.0350(13) 0.0313(12) -0.0061(10) 0.0008(9) 0.0044(10)

loop_
_atom_type_symbol
_atom_type_description
_atom_type_scat_dispersion_real
_atom_type_scat_dispersion_imag
_atom_type_scat_source
C C 0.0181 0.0091 'International Tables Vol C Tables 4.2.6.8 and 6.1.1.4'
H H 0.0000 0.0000 'International Tables Vol C Tables 4.2.6.8 and 6.1.1.4'
N N 0.0311 0.0180 'International Tables Vol C Tables 4.2.6.8 and 6.1.1.4'
O O 0.0492 0.0322 'International Tables Vol C Tables 4.2.6.8 and 6.1.1.4'

loop_
_geom_angle_atom_site_label_1
_geom_angle_atom_site_label_2
_geom_angle_atom_site_label_3
_geom_angle
_geom_angle_site_symmetry_1
_geom_angle_site_symmetry_3
_geom_angle_publ_flag
C31 O1 C32 105.72(15) . . ?
C13 N1 C5 122.63(18) . . ?
C2 C1 C6 121.5(2) . . ?
C2 C1 H1 119.3 . . ?
C6 C1 H1 119.3 . . ?
C13 N2 C14 126.03(18) . . ?
C13 N2 H4 116.2(18) . . ?
C14 N2 H4 113.4(18) . . ?
C1 C2 C3 119.5(2) . . ?
C1 C2 H2 120.3 . . ?
C3 C2 H2 120.3 . . ?
C38 N3 C39 126.81(18) . . ?
C2 C3 C4 121.7(2) . . ?
C2 C3 H3 119.2 . . ?
C4 C3 H3 119.2 . . ?
C38 N4 C51 125.01(18) . . ?
C38 N4 H5 113.7(18) . . ?
C51 N4 H5 118.7(18) . . ?
C3 C4 C5 118.0(2) . . ?
C3 C4 C10 119.0(2) . . ?
C5 C4 C10 122.96(19) . . ?
C4 C5 C6 120.94(19) . . ?
C4 C5 N1 121.59(19) . . ?
C6 C5 N1 117.24(19) . . ?
C1 C6 C5 118.4(2) . . ?
C1 C6 C7 122.1(2) . . ?
C5 C6 C7 119.5(2) . . ?
C9 C7 C6 111.3(2) . . ?
C9 C7 C8 111.4(2) . . ?
C6 C7 C8 113.6(2) . . ?
C9 C7 H7 106.7 . . ?
C6 C7 H7 106.7 . . ?
C8 C7 H7 106.7 . . ?
C7 C8 H8A 109.5 . . ?
C7 C8 H8B 109.5 . . ?
H8A C8 H8B 109.5 . . ?
C7 C8 H8C 109.5 . . ?
H8A C8 H8C 109.5 . . ?
H8B C8 H8C 109.5 . . ?
C7 C9 H9A 109.5 . . ?
C7 C9 H9B 109.5 . . ?
H9A C9 H9B 109.5 . . ?
C7 C9 H9C 109.5 . . ?
H9A C9 H9C 109.5 . . ?
H9B C9 H9C 109.5 . . ?
C4 C10 C11 110.24(18) . . ?
C4 C10 C12 112.2(2) . . ?
C11 C10 C12 111.3(2) . . ?
C4 C10 H10 107.6 . . ?
C11 C10 H10 107.6 . . ?
C12 C10 H10 107.6 . . ?
C10 C11 H11A 109.5 . . ?
C10 C11 H11B 109.5 . . ?
H11A C11 H11B 109.5 . . ?
C10 C11 H11C 109.5 . . ?
H11A C11 H11C 109.5 . . ?
H11B C11 H11C 109.5 . . ?
C10 C12 H12A 109.5 . . ?
C10 C12 H12B 109.5 . . ?
H12A C12 H12B 109.5 . . ?
C10 C12 H12C 109.5 . . ?
H12A C12 H12C 109.5 . . ?
H12B C12 H12C 109.5 . . ?
N1 C13 N2 120.24(19) . . ?
N1 C13 C26 125.98(19) . . ?
N2 C13 C26 113.77(18) . . ?
C15 C14 C19 122.18(19) . . ?
C15 C14 N2 121.44(19) . . ?
C19 C14 N2 116.26(18) . . ?
C14 C15 C16 117.6(2) . . ?
C14 C15 C23 123.35(19) . . ?
C16 C15 C23 118.94(19) . . ?
C17 C16 C15 121.1(2) . . ?
C17 C16 H16 119.5 . . ?
C15 C16 H16 119.5 . . ?
C16 C17 C18 120.5(2) . . ?
C16 C17 H17 119.7 . . ?
C18 C17 H17 119.7 . . ?
C17 C18 C19 120.7(2) . . ?
C17 C18 H18 119.6 . . ?
C19 C18 H18 119.6 . . ?
C18 C19 C14 117.9(2) . . ?
C18 C19 C20 121.3(2) . . ?
C14 C19 C20 120.75(19) . . ?
C22 C20 C19 113.5(2) . . ?
C22 C20 C21 108.83(19) . . ?
C19 C20 C21 111.82(18) . . ?
C22 C20 H20 107.5 . . ?
C19 C20 H20 107.5 . . ?
C21 C20 H20 107.5 . . ?
C20 C21 H21A 109.5 . . ?
C20 C21 H21B 109.5 . . ?
H21A C21 H21B 109.5 . . ?
C20 C21 H21C 109.5 . . ?
H21A C21 H21C 109.5 . . ?
H21B C21 H21C 109.5 . . ?
C20 C22 H22A 109.5 . . ?
C20 C22 H22B 109.5 . . ?
H22A C22 H22B 109.5 . . ?
C20 C22 H22C 109.5 . . ?
H22A C22 H22C 109.5 . . ?
H22B C22 H22C 109.5 . . ?
C15 C23 C24 111.65(18) . . ?
C15 C23 C25 110.91(19) . . ?
C24 C23 C25 110.26(19) . . ?
C15 C23 H23 108.0 . . ?
C24 C23 H23 108.0 . . ?
C25 C23 H23 108.0 . . ?
C23 C24 H24A 109.5 . . ?
C23 C24 H24B 109.5 . . ?
H24A C24 H24B 109.5 . . ?
C23 C24 H24C 109.5 . . ?
H24A C24 H24C 109.5 . . ?
H24B C24 H24C 109.5 . . ?
C23 C25 H25A 109.5 . . ?
C23 C25 H25B 109.5 . . ?
H25A C25 H25B 109.5 . . ?
C23 C25 H25C 109.5 . . ?
H25A C25 H25C 109.5 . . ?
H25B C25 H25C 109.5 . . ?
C31 C26 C27 115.40(19) . . ?
C31 C26 C13 123.90(18) . . ?
C27 C26 C13 120.68(19) . . ?
C26 C27 C28 122.0(2) . . ?
C26 C27 H27 119.0 . . ?
C28 C27 H27 119.0 . . ?
C29 C28 C27 121.1(2) . . ?
C29 C28 H28 119.4 . . ?
C27 C28 H28 119.4 . . ?
C28 C29 C30 118.6(2) . . ?
C28 C29 H29 120.7 . . ?
C30 C29 H29 120.7 . . ?
C29 C30 C31 119.1(2) . . ?
C29 C30 C33 135.1(2) . . ?
C31 C30 C33 105.80(18) . . ?
O1 C31 C26 125.18(18) . . ?
O1 C31 C30 111.14(18) . . ?
C26 C31 C30 123.66(19) . . ?
O1 C32 C37 124.95(18) . . ?
O1 C32 C33 111.08(18) . . ?
C37 C32 C33 123.95(19) . . ?
C32 C33 C34 119.26(19) . . ?
C32 C33 C30 106.22(18) . . ?
C34 C33 C30 134.52(19) . . ?
C35 C34 C33 118.22(19) . . ?
C35 C34 H34 120.9 . . ?
C33 C34 H34 120.9 . . ?
C34 C35 C36 121.2(2) . . ?
C34 C35 H35 119.4 . . ?
C36 C35 H35 119.4 . . ?
C35 C36 C37 122.3(2) . . ?
C35 C36 H36 118.8 . . ?
C37 C36 H36 118.8 . . ?
C32 C37 C36 114.94(19) . . ?
C32 C37 C38 124.20(18) . . ?
C36 C37 C38 120.86(19) . . ?
N3 C38 N4 119.13(19) . . ?
N3 C38 C37 126.71(19) . . ?
N4 C38 C37 114.15(18) . . ?
C40 C39 N3 122.24(19) . . ?
C40 C39 C44 120.84(19) . . ?
N3 C39 C44 116.45(19) . . ?
C41 C40 C39 117.9(2) . . ?
C41 C40 C48 118.5(2) . . ?
C39 C40 C48 123.61(19) . . ?
C42 C41 C40 121.9(2) . . ?
C42 C41 H41 119.0 . . ?
C40 C41 H41 119.0 . . ?
C41 C42 C43 119.6(2) . . ?
C41 C42 H42 120.2 . . ?
C43 C42 H42 120.2 . . ?
C42 C43 C44 121.2(2) . . ?
C42 C43 H43 119.4 . . ?
C44 C43 H43 119.4 . . ?
C43 C44 C39 118.6(2) . . ?
C43 C44 C45 121.8(2) . . ?
C39 C44 C45 119.6(2) . . ?
C47 C45 C44 110.3(2) . . ?
C47 C45 C46 108.9(2) . . ?
C44 C45 C46 114.5(2) . . ?
C47 C45 H45 107.6 . . ?
C44 C45 H45 107.6 . . ?
C46 C45 H45 107.6 . . ?
C45 C46 H46A 109.5 . . ?
C45 C46 H46B 109.5 . . ?
H46A C46 H46B 109.5 . . ?
C45 C46 H46C 109.5 . . ?
H46A C46 H46C 109.5 . . ?
H46B C46 H46C 109.5 . . ?
C45 C47 H47A 109.5 . . ?
C45 C47 H47B 109.5 . . ?
H47A C47 H47B 109.5 . . ?
C45 C47 H47C 109.5 . . ?
H47A C47 H47C 109.5 . . ?
H47B C47 H47C 109.5 . . ?
C40 C48 C50 111.70(19) . . ?
C40 C48 C49 111.94(19) . . ?
C50 C48 C49 110.00(19) . . ?
C40 C48 H48 107.7 . . ?
C50 C48 H48 107.7 . . ?
C49 C48 H48 107.7 . . ?
C48 C49 H49A 109.5 . . ?
C48 C49 H49B 109.5 . . ?
H49A C49 H49B 109.5 . . ?
C48 C49 H49C 109.5 . . ?
H49A C49 H49C 109.5 . . ?
H49B C49 H49C 109.5 . . ?
C48 C50 H50A 109.5 . . ?
C48 C50 H50B 109.5 . . ?
H50A C50 H50B 109.5 . . ?
C48 C50 H50C 109.5 . . ?
H50A C50 H50C 109.5 . . ?
H50B C50 H50C 109.5 . . ?
C52 C51 C56 121.85(19) . . ?
C52 C51 N4 120.79(18) . . ?
C56 C51 N4 117.26(19) . . ?
C51 C52 C53 117.69(19) . . ?
C51 C52 C60 123.64(19) . . ?
C53 C52 C60 118.62(19) . . ?
C54 C53 C52 121.0(2) . . ?
C54 C53 H53 119.5 . . ?
C52 C53 H53 119.5 . . ?
C53 C54 C55 120.7(2) . . ?
C53 C54 H54 119.6 . . ?
C55 C54 H54 119.6 . . ?
C54 C55 C56 120.4(2) . . ?
C54 C55 H55 119.8 . . ?
C56 C55 H55 119.8 . . ?
C55 C56 C51 118.3(2) . . ?
C55 C56 C57 120.74(19) . . ?
C51 C56 C57 120.94(19) . . ?
C56 C57 C59 112.9(2) . . ?
C56 C57 C58 111.2(2) . . ?
C59 C57 C58 110.1(2) . . ?
C56 C57 H57 107.4 . . ?
C59 C57 H57 107.4 . . ?
C58 C57 H57 107.4 . . ?
C57 C58 H58A 109.5 . . ?
C57 C58 H58B 109.5 . . ?
H58A C58 H58B 109.5 . . ?
C57 C58 H58C 109.5 . . ?
H58A C58 H58C 109.5 . . ?
H58B C58 H58C 109.5 . . ?
C57 C59 H59A 109.5 . . ?
C57 C59 H59B 109.5 . . ?
H59A C59 H59B 109.5 . . ?
C57 C59 H59C 109.5 . . ?
H59A C59 H59C 109.5 . . ?
H59B C59 H59C 109.5 . . ?
C52 C60 C62 111.28(18) . . ?
C52 C60 C61 110.83(18) . . ?
C62 C60 C61 110.23(19) . . ?
C52 C60 H60 108.1 . . ?
C62 C60 H60 108.1 . . ?
C61 C60 H60 108.1 . . ?
C60 C61 H61A 109.5 . . ?
C60 C61 H61B 109.5 . . ?
H61A C61 H61B 109.5 . . ?
C60 C61 H61C 109.5 . . ?
H61A C61 H61C 109.5 . . ?
H61B C61 H61C 109.5 . . ?
C60 C62 H62A 109.5 . . ?
C60 C62 H62B 109.5 . . ?
H62A C62 H62B 109.5 . . ?
C60 C62 H62C 109.5 . . ?
H62A C62 H62C 109.5 . . ?
H62B C62 H62C 109.5 . . ?

loop_
_geom_bond_atom_site_label_1
_geom_bond_atom_site_label_2
_geom_bond_distance
_geom_bond_site_symmetry_2
_geom_bond_publ_flag
O1 C31 1.390(2) . ?
O1 C32 1.393(2) . ?
N1 C13 1.281(3) . ?
N1 C5 1.420(3) . ?
C1 C2 1.381(4) . ?
C1 C6 1.390(3) . ?
C1 H1 0.9500 . ?
N2 C13 1.373(3) . ?
N2 C14 1.432(3) . ?
N2 H4 0.85(3) . ?
C2 C3 1.384(4) . ?
C2 H2 0.9500 . ?
N3 C38 1.279(3) . ?
N3 C39 1.414(3) . ?
C3 C4 1.398(3) . ?
C3 H3 0.9500 . ?
N4 C38 1.372(3) . ?
N4 C51 1.433(3) . ?
N4 H5 0.85(3) . ?
C4 C5 1.404(3) . ?
C4 C10 1.524(3) . ?
C5 C6 1.413(3) . ?
C6 C7 1.521(3) . ?
C7 C9 1.514(4) . ?
C7 C8 1.529(4) . ?
C7 H7 1.0000 . ?
C8 H8A 0.9800 . ?
C8 H8B 0.9800 . ?
C8 H8C 0.9800 . ?
C9 H9A 0.9800 . ?
C9 H9B 0.9800 . ?
C9 H9C 0.9800 . ?
C10 C11 1.525(3) . ?
C10 C12 1.533(3) . ?
C10 H10 1.0000 . ?
C11 H11A 0.9800 . ?
C11 H11B 0.9800 . ?
C11 H11C 0.9800 . ?
C12 H12A 0.9800 . ?
C12 H12B 0.9800 . ?
C12 H12C 0.9800 . ?
C13 C26 1.500(3) . ?
C14 C15 1.397(3) . ?
C14 C19 1.409(3) . ?
C15 C16 1.405(3) . ?
C15 C23 1.519(3) . ?
C16 C17 1.378(3) . ?
C16 H16 0.9500 . ?
C17 C18 1.386(3) . ?
C17 H17 0.9500 . ?
C18 C19 1.395(3) . ?
C18 H18 0.9500 . ?
C19 C20 1.521(3) . ?
C20 C22 1.519(3) . ?
C20 C21 1.540(3) . ?
C20 H20 1.0000 . ?
C21 H21A 0.9800 . ?
C21 H21B 0.9800 . ?
C21 H21C 0.9800 . ?
C22 H22A 0.9800 . ?
C22 H22B 0.9800 . ?
C22 H22C 0.9800 . ?
C23 C24 1.530(3) . ?
C23 C25 1.534(3) . ?
C23 H23 1.0000 . ?
C24 H24A 0.9800 . ?
C24 H24B 0.9800 . ?
C24 H24C 0.9800 . ?
C25 H25A 0.9800 . ?
C25 H25B 0.9800 . ?
C25 H25C 0.9800 . ?
C26 C31 1.392(3) . ?
C26 C27 1.396(3) . ?
C27 C28 1.400(3) . ?
C27 H27 0.9500 . ?
C28 C29 1.379(3) . ?
C28 H28 0.9500 . ?
C29 C30 1.393(3) . ?
C29 H29 0.9500 . ?
C30 C31 1.401(3) . ?
C30 C33 1.447(3) . ?
C32 C37 1.393(3) . ?
C32 C33 1.395(3) . ?
C33 C34 1.397(3) . ?
C34 C35 1.380(3) . ?
C34 H34 0.9500 . ?
C35 C36 1.395(3) . ?
C35 H35 0.9500 . ?
C36 C37 1.397(3) . ?
C36 H36 0.9500 . ?
C37 C38 1.498(3) . ?
C39 C40 1.404(3) . ?
C39 C44 1.421(3) . ?
C40 C41 1.401(3) . ?
C40 C48 1.523(3) . ?
C41 C42 1.382(4) . ?
C41 H41 0.9500 . ?
C42 C43 1.384(4) . ?
C42 H42 0.9500 . ?
C43 C44 1.392(3) . ?
C43 H43 0.9500 . ?
C44 C45 1.527(3) . ?
C45 C47 1.525(4) . ?
C45 C46 1.539(4) . ?
C45 H45 1.0000 . ?
C46 H46A 0.9800 . ?
C46 H46B 0.9800 . ?
C46 H46C 0.9800 . ?
C47 H47A 0.9800 . ?
C47 H47B 0.9800 . ?
C47 H47C 0.9800 . ?
C48 C50 1.534(3) . ?
C48 C49 1.538(3) . ?
C48 H48 1.0000 . ?
C49 H49A 0.9800 . ?
C49 H49B 0.9800 . ?
C49 H49C 0.9800 . ?
C50 H50A 0.9800 . ?
C50 H50B 0.9800 . ?
C50 H50C 0.9800 . ?
C51 C52 1.397(3) . ?
C51 C56 1.407(3) . ?
C52 C53 1.401(3) . ?
C52 C60 1.518(3) . ?
C53 C54 1.378(3) . ?
C53 H53 0.9500 . ?
C54 C55 1.383(3) . ?
C54 H54 0.9500 . ?
C55 C56 1.391(3) . ?
C55 H55 0.9500 . ?
C56 C57 1.520(3) . ?
C57 C59 1.530(4) . ?
C57 C58 1.532(4) . ?
C57 H57 1.0000 . ?
C58 H58A 0.9800 . ?
C58 H58B 0.9800 . ?
C58 H58C 0.9800 . ?
C59 H59A 0.9800 . ?
C59 H59B 0.9800 . ?
C59 H59C 0.9800 . ?
C60 C62 1.527(3) . ?
C60 C61 1.530(3) . ?
C60 H60 1.0000 . ?
C61 H61A 0.9800 . ?
C61 H61B 0.9800 . ?
C61 H61C 0.9800 . ?
C62 H62A 0.9800 . ?
C62 H62B 0.9800 . ?
C62 H62C 0.9800 . ?
